data_9011458
loop_
_publ_author_name
'Effenberger, H.'
'Zemann, J.'

_publ_section_title
;
 Single crystal X-Ray investigation of norsethite, BaMg(CO3)2:
 one more mineral with an aplanar carbonate group
 Sample: Model 1
;
_journal_name_full 'Zeitschrift fur Kristallographie'
_journal_page_first 275
_journal_page_last 280
_journal_paper_doi 10.1524/zkri.1985.171.3-4.275
_journal_volume 171
_journal_year 1985
_chemical_compound_source Synthetic
_chemical_formula_sum 'C2 Ba Mg O6'
_chemical_name_mineral Norsethite
_space_group_IT_number 166
_symmetry_space_group_name_Hall '-R 3 2"'
_symmetry_space_group_name_H-M 'R -3 m :H'
_cell_angle_alpha 90
_cell_angle_beta 90
_cell_angle_gamma 120
_cell_length_a 5.022
_cell_length_b 5.022
_cell_length_c 16.770
_cell_formula_units_Z 3
_cell_volume 366.283
_database_code_amcsd 0010924
_exptl_crystal_density_diffrn 3.831
_cod_original_sg_symbol_H-M 'R -3 m'
_cod_original_formula_sum 'Ba Mg C2 O6'
_cod_database_code 9011458

loop_
_space_group_symop_operation_xyz
x,y,z
2/3+x,1/3+y,1/3+z
1/3+x,2/3+y,2/3+z
x,x-y,z
2/3+x,1/3+x-y,1/3+z
1/3+x,2/3+x-y,2/3+z
y,x,-z
2/3+y,1/3+x,1/3-z
1/3+y,2/3+x,2/3-z
-x+y,y,z
2/3-x+y,1/3+y,1/3+z
1/3-x+y,2/3+y,2/3+z
-x,-x+y,-z
2/3-x,1/3-x+y,1/3-z
1/3-x,2/3-x+y,2/3-z
-y,-x,z
2/3-y,1/3-x,1/3+z
1/3-y,2/3-x,2/3+z
x-y,-y,-z
2/3+x-y,1/3-y,1/3-z
1/3+x-y,2/3-y,2/3-z
y,-x+y,-z
2/3+y,1/3-x+y,1/3-z
1/3+y,2/3-x+y,2/3-z
-x+y,-x,z
2/3-x+y,1/3-x,1/3+z
1/3-x+y,2/3-x,2/3+z
-x,-y,-z
2/3-x,1/3-y,1/3-z
1/3-x,2/3-y,2/3-z
-y,x-y,z
2/3-y,1/3+x-y,1/3+z
1/3-y,2/3+x-y,2/3+z
x-y,x,-z
2/3+x-y,1/3+x,1/3-z
1/3+x-y,2/3+x,2/3-z

loop_
_atom_site_aniso_label
_atom_site_aniso_U_11
_atom_site_aniso_U_22
_atom_site_aniso_U_33
_atom_site_aniso_U_12
_atom_site_aniso_U_13
_atom_site_aniso_U_23
Ba 0.01130 0.01130 0.01580 0.00565 0.00000 0.00000
Mg 0.00960 0.00960 0.01300 0.00480 0.00000 0.00000
C 0.01080 0.01080 0.01300 0.00540 0.00000 0.00000
O 0.04300 0.04300 0.02400 0.03900 0.00200 -0.00200

loop_
_atom_site_label
_atom_site_fract_x
_atom_site_fract_y
_atom_site_fract_z
Ba 0.00000 0.00000 0.00000
Mg 0.00000 0.00000 0.50000
C 0.00000 0.00000 0.23910
O 0.14630 -0.14630 0.24200

loop_
_cod_related_entry_id
_cod_related_entry_database
_cod_related_entry_code
1 AMCSD 0010924
